data_4111741
loop_
_publ_author_name
'Marcia M. Payne'
'Sean R. Parkin'
'John E. Anthony'

_publ_section_title
;
 Functionalized Higher Acenes: Hexacene and Heptacene
;
_journal_name_full 'Journal of the American Chemical Society'
_journal_page_first 8028
_journal_page_last 8029
_journal_paper_doi 10.1021/ja051798v
_journal_volume 127
_journal_year 2005
_chemical_formula_sum 'C54 H68 Si2'
_chemical_formula_weight 773.26
_chemical_name_systematic
; 
 ? 
;
_space_group_IT_number 2
_symmetry_cell_setting triclinic
_symmetry_space_group_name_Hall '-P 1'
_symmetry_space_group_name_H-M 'P -1'
_atom_sites_solution_hydrogens geom
_atom_sites_solution_primary direct
_atom_sites_solution_secondary difmap
_audit_creation_method SHELXL-97
_cell_angle_alpha 75.3201(12)
_cell_angle_beta 81.3490(11)
_cell_angle_gamma 80.6678(12)
_cell_formula_units_Z 2
_cell_length_a 8.5611(2)
_cell_length_b 15.5772(4)
_cell_length_c 18.1567(6)
_cell_measurement_reflns_used 10282
_cell_measurement_temperature 90.0(2)
_cell_measurement_theta_max 27.48
_cell_measurement_theta_min 1.00
_cell_volume 2296.09(11)
_computing_cell_refinement 'SCALEPACK (Otwinowski & Minor, 1997)'
_computing_data_collection 'COLLECT (Nonius, 1998)'
_computing_data_reduction 'DENZO-SMN (Otwinowski & Minor, 1997)'
_computing_molecular_graphics 'XP in SHELXTL (Sheldrick, 1994)'
_computing_publication_material
; 
SHELX97-2 (Sheldrick, 1997) and local procedures 
;
_computing_structure_refinement 'SHELXL-97 (Sheldrick, 1997)'
_computing_structure_solution 'SHELXS-97 (Sheldrick, 1990)'
_diffrn_ambient_temperature 90.0(2)
_diffrn_detector_area_resol_mean 18
_diffrn_measured_fraction_theta_full .998
_diffrn_measured_fraction_theta_max .998
_diffrn_measurement_device_type 'Nonius KappaCCD diffractometer'
_diffrn_measurement_method '\w scans at fixed \c = 55\%'
_diffrn_radiation_monochromator graphite
_diffrn_radiation_source 'fine-focus sealed tube'
_diffrn_radiation_type MoK\a
_diffrn_radiation_wavelength 0.71073
_diffrn_reflns_av_R_equivalents 0.0548
_diffrn_reflns_av_sigmaI/netI 0.0776
_diffrn_reflns_limit_h_max 11
_diffrn_reflns_limit_h_min -11
_diffrn_reflns_limit_k_max 20
_diffrn_reflns_limit_k_min -20
_diffrn_reflns_limit_l_max 23
_diffrn_reflns_limit_l_min -23
_diffrn_reflns_number 20482
_diffrn_reflns_theta_full 27.44
_diffrn_reflns_theta_max 27.44
_diffrn_reflns_theta_min 1.36
_exptl_absorpt_coefficient_mu 0.112
_exptl_absorpt_correction_type none
_exptl_crystal_density_diffrn 1.118
_exptl_crystal_F_000 840
_exptl_crystal_size_max 0.22
_exptl_crystal_size_mid 0.20
_exptl_crystal_size_min 0.20
_refine_diff_density_max .475
_refine_diff_density_min -.270
_refine_diff_density_rms .053
_refine_ls_extinction_method none
_refine_ls_goodness_of_fit_ref 1.016
_refine_ls_hydrogen_treatment constr
_refine_ls_matrix_type full
_refine_ls_number_parameters 540
_refine_ls_number_reflns 10465
_refine_ls_number_restraints 21
_refine_ls_restrained_S_all 1.016
_refine_ls_R_factor_all 0.1042
_refine_ls_R_factor_gt 0.0547
_refine_ls_shift/su_max 0.001
_refine_ls_shift/su_mean 0.000
_refine_ls_structure_factor_coef Fsqd
_refine_ls_weighting_details 'calc w=1/[\s^2^(Fo^2^)+(0.0560P)^2^+0.9695P] where P=(Fo^2^+2Fc^2^)/3'
_refine_ls_weighting_scheme calc
_refine_ls_wR_factor_gt 0.1213
_refine_ls_wR_factor_ref 0.1392
_reflns_number_gt 6707
_reflns_number_total 10465
_reflns_threshold_expression >2\s(I)
_cod_data_source_file ja051798vsi20050321_043744.cif
_cod_data_source_block k04165
_cod_database_code 4111741

loop_
_symmetry_equiv_pos_as_xyz
'x, y, z'
'-x, -y, -z'

loop_
_atom_site_label
_atom_site_type_symbol
_atom_site_fract_x
_atom_site_fract_y
_atom_site_fract_z
_atom_site_U_iso_or_equiv
_atom_site_adp_type
_atom_site_occupancy
_atom_site_symmetry_multiplicity
_atom_site_calc_flag
_atom_site_refinement_flags
_atom_site_disorder_assembly
_atom_site_disorder_group
Si1 Si 0.00359(6) 0.28614(4) 0.19127(3) 0.02238(14) Uani 1 1 d . . .
Si2 Si -0.35394(6) 0.21194(4) 0.83616(3) 0.02205(14) Uani 1 1 d . A .
C1 C -0.0181(2) 0.23099(13) 0.44605(11) 0.0231(4) Uani 1 1 d . A .
C2 C -0.0963(2) 0.15595(13) 0.48594(11) 0.0230(4) Uani 1 1 d . . .
C3 C -0.1424(2) 0.09802(14) 0.44777(12) 0.0260(5) Uani 1 1 d . . .
H3 H -0.1197 0.1092 0.3936 0.031 Uiso 1 1 calc R . .
C4 C -0.2207(2) 0.02430(14) 0.48647(11) 0.0244(5) Uani 1 1 d . . .
C5 C -0.2672(2) -0.03371(14) 0.44791(12) 0.0285(5) Uani 1 1 d . A .
H5 H -0.2444 -0.0227 0.3937 0.034 Uiso 1 1 calc R . .
C6 C -0.3446(2) -0.10586(14) 0.48650(12) 0.0277(5) Uani 1 1 d . . .
C7 C -0.3938(3) -0.16328(15) 0.44694(14) 0.0300(6) Uani 0.910(2) 1 d PU A 1
H7 H -0.3726 -0.1523 0.3927 0.036 Uiso 0.910(2) 1 calc PR A 1
C8 C -0.4710(3) -0.23367(16) 0.48636(15) 0.0331(6) Uani 0.910(2) 1 d PU A 1
H8 H -0.5041 -0.2713 0.4594 0.040 Uiso 0.910(2) 1 calc PR A 1
C9 C -0.5028(3) -0.25158(16) 0.56770(15) 0.0340(6) Uani 0.910(2) 1 d PU A 1
H9 H -0.5565 -0.3012 0.5946 0.041 Uiso 0.910(2) 1 calc PR A 1
C10 C -0.4573(3) -0.19865(15) 0.60701(14) 0.0290(6) Uani 0.910(2) 1 d PU A 1
H10 H -0.4787 -0.2121 0.6613 0.035 Uiso 0.910(2) 1 calc PR A 1
C7' C 0.317(3) 0.5732(17) 0.6054(15) 0.036(6) Uiso 0.090(2) 1 d PU A -2
H7' H 0.2970 0.5650 0.6595 0.044 Uiso 0.090(2) 1 calc PR A -2
C8' C 0.399(3) 0.6382(18) 0.5612(15) 0.039(5) Uiso 0.090(2) 1 d PU A -2
H8' H 0.4363 0.6763 0.5861 0.047 Uiso 0.090(2) 1 calc PR A -2
C9' C 0.433(3) 0.6540(19) 0.4817(16) 0.041(6) Uiso 0.090(2) 1 d PU A -2
H9' H 0.4950 0.7006 0.4561 0.049 Uiso 0.090(2) 1 calc PR A -2
C10' C 0.382(3) 0.6053(19) 0.4384(17) 0.043(6) Uiso 0.090(2) 1 d PU A -2
H10' H 0.3980 0.6153 0.3841 0.051 Uiso 0.090(2) 1 calc PR A -2
C11 C -0.3783(2) -0.12362(14) 0.56898(12) 0.0272(5) Uani 1 1 d . A .
C12 C -0.3333(2) -0.06725(14) 0.60774(12) 0.0269(5) Uani 1 1 d . . .
H12 H -0.3556 -0.0792 0.6620 0.032 Uiso 1 1 calc R A .
C13 C -0.2555(2) 0.00715(13) 0.56902(12) 0.0237(4) Uani 1 1 d . A .
C14 C -0.2123(2) 0.06575(13) 0.60697(12) 0.0246(5) Uani 1 1 d . . .
H14 H -0.2369 0.0552 0.6610 0.029 Uiso 1 1 calc R A .
C15 C -0.1340(2) 0.13954(13) 0.56823(11) 0.0228(4) Uani 1 1 d . A .
C16 C -0.0934(2) 0.19956(13) 0.60748(11) 0.0233(4) Uani 1 1 d . . .
C17 C -0.0039(2) 0.26976(13) 0.56858(11) 0.0228(4) Uani 1 1 d . A .
C18 C 0.0470(2) 0.32609(14) 0.60742(12) 0.0255(5) Uani 1 1 d . . .
H18 H 0.0225 0.3156 0.6615 0.031 Uiso 1 1 calc R A .
C19 C 0.1315(2) 0.39610(13) 0.56942(12) 0.0246(5) Uani 1 1 d . A .
C20 C 0.1836(2) 0.45369(14) 0.60841(13) 0.0305(5) Uani 1 1 d . . .
H20 H 0.1605 0.4438 0.6625 0.037 Uiso 1 1 calc R A .
C21 C 0.2652(3) 0.52202(15) 0.56947(14) 0.0346(5) Uani 1 1 d . A .
H21 H 0.2988 0.5593 0.5965 0.042 Uiso 1 1 calc R B -1
C22 C 0.3012(3) 0.53851(15) 0.48865(14) 0.0355(5) Uani 1 1 d . . .
H22 H 0.3587 0.5867 0.4621 0.043 Uiso 1 1 calc R A -1
C23 C 0.2542(2) 0.48614(14) 0.44885(13) 0.0321(5) Uani 1 1 d . A .
H23 H 0.2793 0.4981 0.3947 0.039 Uiso 1 1 calc R . .
C24 C 0.1675(2) 0.41318(14) 0.48741(12) 0.0255(5) Uani 1 1 d . . .
C25 C 0.1179(2) 0.35845(14) 0.44829(12) 0.0260(5) Uani 1 1 d . A .
H25 H 0.1416 0.3702 0.3941 0.031 Uiso 1 1 calc R . .
C26 C 0.0337(2) 0.28628(13) 0.48611(11) 0.0235(4) Uani 1 1 d . . .
C27 C 0.0030(2) 0.25147(14) 0.36407(12) 0.0252(5) Uani 1 1 d . . .
C28 C 0.0120(2) 0.26739(13) 0.29461(12) 0.0252(5) Uani 1 1 d . A .
C29 C 0.2077(2) 0.31909(14) 0.14088(12) 0.0279(5) Uani 1 1 d . . .
C30 C 0.3379(2) 0.23727(16) 0.14735(13) 0.0359(6) Uani 1 1 d . . .
H30A H 0.4410 0.2571 0.1245 0.054 Uiso 1 1 calc R . .
H30B H 0.3117 0.1955 0.1202 0.054 Uiso 1 1 calc R . .
H30C H 0.3436 0.2073 0.2015 0.054 Uiso 1 1 calc R . .
C31 C 0.2637(3) 0.38349(16) 0.18016(14) 0.0373(6) Uani 1 1 d . . .
H31A H 0.3693 0.3981 0.1557 0.056 Uiso 1 1 calc R . .
H31B H 0.2697 0.3549 0.2345 0.056 Uiso 1 1 calc R . .
H31C H 0.1880 0.4385 0.1753 0.056 Uiso 1 1 calc R . .
C32 C 0.2018(3) 0.36434(17) 0.05563(13) 0.0393(6) Uani 1 1 d . . .
H32A H 0.1238 0.4184 0.0504 0.059 Uiso 1 1 calc R . .
H32B H 0.1705 0.3230 0.0295 0.059 Uiso 1 1 calc R . .
H32C H 0.3072 0.3806 0.0325 0.059 Uiso 1 1 calc R . .
C33 C -0.1685(2) 0.38220(14) 0.16786(12) 0.0280(5) Uani 1 1 d . . .
C34 C -0.1185(3) 0.47315(15) 0.16659(14) 0.0377(6) Uani 1 1 d . . .
H34A H -0.0341 0.4878 0.1243 0.056 Uiso 1 1 calc R . .
H34B H -0.0789 0.4700 0.2152 0.056 Uiso 1 1 calc R . .
H34C H -0.2106 0.5196 0.1594 0.056 Uiso 1 1 calc R . .
C35 C -0.2271(3) 0.38915(15) 0.08998(13) 0.0343(5) Uani 1 1 d . . .
H35A H -0.3106 0.4403 0.0798 0.051 Uiso 1 1 calc R . .
H35B H -0.2700 0.3341 0.0913 0.051 Uiso 1 1 calc R . .
H35C H -0.1378 0.3975 0.0493 0.051 Uiso 1 1 calc R . .
C36 C -0.3108(3) 0.36864(17) 0.23082(13) 0.0399(6) Uani 1 1 d . . .
H36A H -0.2754 0.3638 0.2808 0.060 Uiso 1 1 calc R . .
H36B H -0.3532 0.3137 0.2313 0.060 Uiso 1 1 calc R . .
H36C H -0.3941 0.4198 0.2204 0.060 Uiso 1 1 calc R . .
C37 C -0.0375(2) 0.17360(14) 0.17738(12) 0.0273(5) Uani 1 1 d . . .
C38 C -0.0048(3) 0.16909(16) 0.09267(12) 0.0356(5) Uani 1 1 d . . .
H38A H 0.1086 0.1720 0.0750 0.053 Uiso 1 1 calc R . .
H38B H -0.0686 0.2196 0.0618 0.053 Uiso 1 1 calc R . .
H38C H -0.0337 0.1128 0.0873 0.053 Uiso 1 1 calc R . .
C39 C -0.2119(3) 0.15754(16) 0.20606(14) 0.0387(6) Uani 1 1 d . . .
H39A H -0.2831 0.2009 0.1730 0.058 Uiso 1 1 calc R . .
H39B H -0.2378 0.1648 0.2588 0.058 Uiso 1 1 calc R . .
H39C H -0.2255 0.0967 0.2046 0.058 Uiso 1 1 calc R . .
C40 C 0.0661(3) 0.09552(14) 0.22491(12) 0.0316(5) Uani 1 1 d . . .
H40A H 0.0410 0.0387 0.2187 0.047 Uiso 1 1 calc R . .
H40B H 0.0445 0.0973 0.2791 0.047 Uiso 1 1 calc R . .
H40C H 0.1789 0.1007 0.2072 0.047 Uiso 1 1 calc R . .
C41 C -0.1574(2) 0.19353(13) 0.68583(12) 0.0252(5) Uani 1 1 d . A .
C42 C -0.2254(2) 0.19372(14) 0.74922(12) 0.0257(5) Uani 1 1 d . . .
C43 C -0.3206(3) 0.32916(14) 0.84312(12) 0.0280(5) Uani 1 1 d . . .
C44 C -0.3241(3) 0.39611(15) 0.76431(13) 0.0364(6) Uani 1 1 d . A .
H44A H -0.3010 0.4541 0.7686 0.055 Uiso 1 1 calc R . .
H44B H -0.4299 0.4032 0.7474 0.055 Uiso 1 1 calc R . .
H44C H -0.2437 0.3735 0.7269 0.055 Uiso 1 1 calc R . .
C45 C -0.1545(3) 0.32617(15) 0.86740(13) 0.0354(5) Uani 1 1 d . A .
H45A H -0.1350 0.3871 0.8654 0.053 Uiso 1 1 calc R . .
H45B H -0.0731 0.2999 0.8325 0.053 Uiso 1 1 calc R . .
H45C H -0.1498 0.2896 0.9198 0.053 Uiso 1 1 calc R . .
C46 C -0.4453(3) 0.36659(15) 0.90113(13) 0.0376(6) Uani 1 1 d . A .
H46A H -0.4422 0.3255 0.9518 0.056 Uiso 1 1 calc R . .
H46B H -0.5515 0.3730 0.8849 0.056 Uiso 1 1 calc R . .
H46C H -0.4217 0.4252 0.9037 0.056 Uiso 1 1 calc R . .
C47 C -0.2820(2) 0.11748(14) 0.91966(11) 0.0250(5) Uani 1 1 d . . .
C48 C -0.3455(3) 0.13636(15) 0.99877(11) 0.0302(5) Uani 1 1 d . A .
H48A H -0.3074 0.0857 1.0390 0.045 Uiso 1 1 calc R . .
H48B H -0.4623 0.1448 1.0045 0.045 Uiso 1 1 calc R . .
H48C H -0.3073 0.1907 1.0031 0.045 Uiso 1 1 calc R . .
C49 C -0.3338(3) 0.02888(14) 0.91658(13) 0.0322(5) Uani 1 1 d . A .
H49A H -0.2988 0.0172 0.8657 0.048 Uiso 1 1 calc R . .
H49B H -0.4502 0.0327 0.9266 0.048 Uiso 1 1 calc R . .
H49C H -0.2856 -0.0199 0.9555 0.048 Uiso 1 1 calc R . .
C50 C -0.0983(2) 0.10248(15) 0.91295(13) 0.0321(5) Uani 1 1 d . A .
H50A H -0.0632 0.0503 0.9527 0.048 Uiso 1 1 calc R . .
H50B H -0.0594 0.1555 0.9196 0.048 Uiso 1 1 calc R . .
H50C H -0.0557 0.0921 0.8623 0.048 Uiso 1 1 calc R . .
C51 C -0.5676(2) 0.20603(16) 0.81751(13) 0.0328(5) Uani 1 1 d . . .
C52 C -0.6850(3) 0.19691(17) 0.89109(14) 0.0411(6) Uani 1 1 d . A .
H52A H -0.6847 0.2474 0.9140 0.062 Uiso 1 1 calc R . .
H52B H -0.6528 0.1408 0.9275 0.062 Uiso 1 1 calc R . .
H52C H -0.7924 0.1967 0.8787 0.062 Uiso 1 1 calc R . .
C53 C -0.5728(3) 0.12696(18) 0.78167(14) 0.0439(6) Uani 1 1 d . A .
H53A H -0.6816 0.1273 0.7707 0.066 Uiso 1 1 calc R . .
H53B H -0.5398 0.0706 0.8176 0.066 Uiso 1 1 calc R . .
H53C H -0.5004 0.1327 0.7339 0.066 Uiso 1 1 calc R . .
C54 C -0.6307(3) 0.29072(18) 0.75971(15) 0.0474(7) Uani 1 1 d . A .
H54A H -0.7330 0.2828 0.7460 0.071 Uiso 1 1 calc R . .
H54B H -0.5539 0.3010 0.7136 0.071 Uiso 1 1 calc R . .
H54C H -0.6455 0.3423 0.7828 0.071 Uiso 1 1 calc R . .

loop_
_atom_site_aniso_label
_atom_site_aniso_U_11
_atom_site_aniso_U_22
_atom_site_aniso_U_33
_atom_site_aniso_U_23
_atom_site_aniso_U_13
_atom_site_aniso_U_12
Si1 0.0227(3) 0.0237(3) 0.0192(3) -0.0046(2) -0.0026(2) 0.0008(2)
Si2 0.0230(3) 0.0224(3) 0.0197(3) -0.0049(2) -0.0017(2) -0.0009(2)
C1 0.0232(10) 0.0230(11) 0.0200(10) -0.0029(9) -0.0033(8) 0.0036(8)
C2 0.0223(10) 0.0219(11) 0.0233(11) -0.0057(9) -0.0056(8) 0.0048(8)
C3 0.0262(11) 0.0279(12) 0.0224(11) -0.0054(9) -0.0053(9) 0.0023(9)
C4 0.0236(10) 0.0242(11) 0.0258(11) -0.0087(9) -0.0067(9) 0.0042(9)
C5 0.0287(11) 0.0287(12) 0.0272(11) -0.0075(10) -0.0062(9) 0.0026(9)
C6 0.0237(11) 0.0250(12) 0.0356(13) -0.0098(10) -0.0114(9) 0.0049(9)
C7 0.0298(13) 0.0254(13) 0.0356(14) -0.0088(11) -0.0096(10) 0.0021(10)
C8 0.0303(13) 0.0263(13) 0.0473(16) -0.0134(12) -0.0138(11) -0.0007(10)
C9 0.0298(13) 0.0245(13) 0.0469(16) -0.0083(12) -0.0025(11) -0.0037(10)
C10 0.0246(12) 0.0266(13) 0.0346(14) -0.0073(11) -0.0014(10) -0.0013(10)
C11 0.0225(10) 0.0224(11) 0.0350(12) -0.0065(10) -0.0058(9) 0.0036(9)
C12 0.0259(11) 0.0260(12) 0.0270(11) -0.0071(9) -0.0037(9) 0.0042(9)
C13 0.0219(10) 0.0217(11) 0.0261(11) -0.0049(9) -0.0044(8) 0.0014(8)
C14 0.0249(10) 0.0244(11) 0.0218(11) -0.0051(9) -0.0023(8) 0.0033(9)
C15 0.0249(10) 0.0201(11) 0.0210(10) -0.0042(9) -0.0040(8) 0.0042(8)
C16 0.0258(10) 0.0205(11) 0.0215(10) -0.0051(9) -0.0034(8) 0.0038(8)
C17 0.0228(10) 0.0209(11) 0.0230(11) -0.0055(9) -0.0034(8) 0.0030(8)
C18 0.0269(11) 0.0250(11) 0.0234(11) -0.0070(9) -0.0024(8) 0.0020(9)
C19 0.0218(10) 0.0221(11) 0.0283(11) -0.0051(9) -0.0047(8) 0.0021(8)
C20 0.0311(12) 0.0273(12) 0.0334(12) -0.0079(10) -0.0081(10) 0.0009(10)
C21 0.0365(13) 0.0266(12) 0.0424(14) -0.0086(11) -0.0114(11) -0.0021(10)
C22 0.0336(12) 0.0258(13) 0.0449(14) 0.0008(11) -0.0101(11) -0.0066(10)
C23 0.0303(12) 0.0298(13) 0.0318(12) 0.0003(10) -0.0045(10) -0.0018(10)
C24 0.0218(10) 0.0220(11) 0.0292(12) -0.0026(9) -0.0042(9) 0.0028(8)
C25 0.0254(11) 0.0271(12) 0.0212(11) -0.0013(9) -0.0025(8) 0.0015(9)
C26 0.0228(10) 0.0233(11) 0.0219(11) -0.0040(9) -0.0037(8) 0.0032(8)
C27 0.0240(10) 0.0226(11) 0.0269(12) -0.0049(9) -0.0028(9) 0.0014(8)
C28 0.0256(11) 0.0221(11) 0.0262(12) -0.0046(9) -0.0030(9) 0.0001(9)
C29 0.0252(11) 0.0304(12) 0.0267(11) -0.0076(10) 0.0014(9) -0.0024(9)
C30 0.0262(11) 0.0423(14) 0.0372(13) -0.0105(11) -0.0008(10) 0.0003(10)
C31 0.0313(12) 0.0364(14) 0.0453(15) -0.0095(11) -0.0026(11) -0.0091(10)
C32 0.0382(13) 0.0434(15) 0.0299(13) -0.0036(11) 0.0068(10) -0.0049(11)
C33 0.0262(11) 0.0277(12) 0.0269(11) -0.0042(10) -0.0044(9) 0.0035(9)
C34 0.0389(13) 0.0278(13) 0.0451(15) -0.0105(11) -0.0093(11) 0.0064(10)
C35 0.0340(12) 0.0309(13) 0.0340(13) -0.0028(10) -0.0107(10) 0.0058(10)
C36 0.0274(12) 0.0463(15) 0.0390(14) -0.0074(12) -0.0019(10) 0.0093(11)
C37 0.0305(11) 0.0241(12) 0.0276(11) -0.0069(9) -0.0066(9) -0.0002(9)
C38 0.0469(14) 0.0316(13) 0.0318(13) -0.0124(10) -0.0129(11) 0.0006(11)
C39 0.0372(13) 0.0308(13) 0.0486(15) -0.0043(11) -0.0100(11) -0.0088(10)
C40 0.0407(13) 0.0233(12) 0.0304(12) -0.0063(10) -0.0072(10) -0.0002(10)
C41 0.0302(11) 0.0189(11) 0.0255(11) -0.0039(9) -0.0057(9) -0.0001(9)
C42 0.0306(11) 0.0224(11) 0.0231(11) -0.0040(9) -0.0023(9) -0.0036(9)
C43 0.0334(12) 0.0215(11) 0.0261(11) -0.0057(9) 0.0011(9) 0.0007(9)
C44 0.0504(14) 0.0230(12) 0.0307(12) -0.0032(10) 0.0021(11) -0.0012(10)
C45 0.0415(13) 0.0277(13) 0.0382(14) -0.0074(11) -0.0039(11) -0.0094(10)
C46 0.0469(14) 0.0274(13) 0.0364(13) -0.0119(11) 0.0030(11) 0.0010(11)
C47 0.0267(11) 0.0238(11) 0.0226(11) -0.0038(9) -0.0021(8) -0.0011(9)
C48 0.0337(12) 0.0339(13) 0.0218(11) -0.0040(10) -0.0024(9) -0.0060(10)
C49 0.0363(12) 0.0224(12) 0.0348(13) -0.0037(10) 0.0015(10) -0.0045(9)
C50 0.0289(11) 0.0308(13) 0.0322(12) -0.0011(10) -0.0067(9) 0.0021(9)
C51 0.0257(11) 0.0405(14) 0.0320(12) -0.0073(11) -0.0063(9) -0.0032(10)
C52 0.0256(12) 0.0510(16) 0.0444(15) -0.0071(12) -0.0025(10) -0.0061(11)
C53 0.0420(14) 0.0547(17) 0.0419(15) -0.0135(13) -0.0097(11) -0.0185(12)
C54 0.0354(13) 0.0577(18) 0.0456(16) -0.0033(13) -0.0176(12) 0.0021(12)

loop_
_atom_type_symbol
_atom_type_description
_atom_type_scat_dispersion_real
_atom_type_scat_dispersion_imag
_atom_type_scat_source
C C .0033 .0016 'International Tables Vol C Tables 4.2.6.8 and 6.1.1.4'
H H .0000 .0000 'International Tables Vol C Tables 4.2.6.8 and 6.1.1.4'
Si Si .0817 .0704 'International Tables Vol C Tables 4.2.6.8 and 6.1.1.4'

loop_
_geom_angle_atom_site_label_1
_geom_angle_atom_site_label_2
_geom_angle_atom_site_label_3
_geom_angle
C28 Si1 C37 104.87(9)
C28 Si1 C29 106.77(9)
C37 Si1 C29 113.01(9)
C28 Si1 C33 105.21(9)
C37 Si1 C33 113.62(9)
C29 Si1 C33 112.48(9)
C42 Si2 C47 106.49(9)
C42 Si2 C51 105.43(10)
C47 Si2 C51 112.73(10)
C42 Si2 C43 104.29(9)
C47 Si2 C43 113.38(9)
C51 Si2 C43 113.54(10)
C26 C1 C2 121.01(18)
C26 C1 C27 120.39(18)
C2 C1 C27 118.57(18)
C3 C2 C1 122.04(18)
C3 C2 C15 118.45(19)
C1 C2 C15 119.49(18)
C4 C3 C2 122.51(19)
C4 C3 H3 118.7
C2 C3 H3 118.7
C3 C4 C5 122.35(19)
C3 C4 C13 118.84(18)
C5 C4 C13 118.80(19)
C6 C5 C4 121.9(2)
C6 C5 H5 119.1
C4 C5 H5 119.1
C5 C6 C7 121.5(2)
C5 C6 C11 119.44(19)
C7 C6 C11 119.0(2)
C8 C7 C6 120.4(2)
C8 C7 H7 119.8
C6 C7 H7 119.8
C7 C8 C9 120.6(2)
C7 C8 H8 119.7
C9 C8 H8 119.7
C10 C9 C8 120.6(2)
C10 C9 H9 119.7
C8 C9 H9 119.7
C9 C10 C11 121.4(2)
C9 C10 H10 119.3
C11 C10 H10 119.3
C21 C7' C8' 116(2)
C21 C7' H7' 122.0
C8' C7' H7' 122.0
C7' C8' C9' 125(3)
C7' C8' H8' 117.4
C9' C8' H8' 117.4
C10' C9' C8' 123(3)
C10' C9' H9' 118.4
C8' C9' H9' 118.4
C9' C10' C22 108(2)
C9' C10' H10' 126.1
C22 C10' H10' 126.1
C12 C11 C10 122.6(2)
C12 C11 C6 119.38(19)
C10 C11 C6 118.1(2)
C11 C12 C13 121.8(2)
C11 C12 H12 119.1
C13 C12 H12 119.1
C14 C13 C12 122.58(19)
C14 C13 C4 118.72(19)
C12 C13 C4 118.70(18)
C13 C14 C15 122.42(19)
C13 C14 H14 118.8
C15 C14 H14 118.8
C14 C15 C16 121.78(18)
C14 C15 C2 119.04(18)
C16 C15 C2 119.17(18)
C17 C16 C15 121.11(18)
C17 C16 C41 119.74(18)
C15 C16 C41 118.88(18)
C18 C17 C16 121.96(18)
C18 C17 C26 118.57(19)
C16 C17 C26 119.45(18)
C19 C18 C17 122.20(19)
C19 C18 H18 118.9
C17 C18 H18 118.9
C18 C19 C20 122.56(19)
C18 C19 C24 119.28(19)
C20 C19 C24 118.15(19)
C21 C20 C19 121.1(2)
C21 C20 H20 119.4
C19 C20 H20 119.4
C7' C21 C20 121.1(12)
C7' C21 C22 118.2(12)
C20 C21 C22 120.7(2)
C7' C21 H21 2.1
C20 C21 H21 119.7
C22 C21 H21 119.7
C23 C22 C10' 109.9(12)
C23 C22 C21 120.6(2)
C10' C22 C21 129.4(12)
C23 C22 H22 119.7
C10' C22 H22 9.8
C21 C22 H22 119.7
C22 C23 C24 120.8(2)
C22 C23 H23 119.6
C24 C23 H23 119.6
C25 C24 C23 122.1(2)
C25 C24 C19 119.24(19)
C23 C24 C19 118.64(19)
C24 C25 C26 122.23(19)
C24 C25 H25 118.9
C26 C25 H25 118.9
C25 C26 C1 122.17(18)
C25 C26 C17 118.47(18)
C1 C26 C17 119.34(18)
C28 C27 C1 176.1(2)
C27 C28 Si1 173.33(19)
C32 C29 C31 108.72(19)
C32 C29 C30 108.16(17)
C31 C29 C30 105.88(17)
C32 C29 Si1 112.23(15)
C31 C29 Si1 109.81(14)
C30 C29 Si1 111.79(15)
C29 C30 H30A 109.5
C29 C30 H30B 109.5
H30A C30 H30B 109.5
C29 C30 H30C 109.5
H30A C30 H30C 109.5
H30B C30 H30C 109.5
C29 C31 H31A 109.5
C29 C31 H31B 109.5
H31A C31 H31B 109.5
C29 C31 H31C 109.5
H31A C31 H31C 109.5
H31B C31 H31C 109.5
C29 C32 H32A 109.5
C29 C32 H32B 109.5
H32A C32 H32B 109.5
C29 C32 H32C 109.5
H32A C32 H32C 109.5
H32B C32 H32C 109.5
C34 C33 C36 105.95(18)
C34 C33 C35 108.00(18)
C36 C33 C35 108.45(18)
C34 C33 Si1 111.30(14)
C36 C33 Si1 110.17(14)
C35 C33 Si1 112.70(14)
C33 C34 H34A 109.5
C33 C34 H34B 109.5
H34A C34 H34B 109.5
C33 C34 H34C 109.5
H34A C34 H34C 109.5
H34B C34 H34C 109.5
C33 C35 H35A 109.5
C33 C35 H35B 109.5
H35A C35 H35B 109.5
C33 C35 H35C 109.5
H35A C35 H35C 109.5
H35B C35 H35C 109.5
C33 C36 H36A 109.5
C33 C36 H36B 109.5
H36A C36 H36B 109.5
C33 C36 H36C 109.5
H36A C36 H36C 109.5
H36B C36 H36C 109.5
C40 C37 C38 108.99(17)
C40 C37 C39 105.94(18)
C38 C37 C39 108.14(18)
C40 C37 Si1 110.48(14)
C38 C37 Si1 111.70(15)
C39 C37 Si1 111.39(15)
C37 C38 H38A 109.5
C37 C38 H38B 109.5
H38A C38 H38B 109.5
C37 C38 H38C 109.5
H38A C38 H38C 109.5
H38B C38 H38C 109.5
C37 C39 H39A 109.5
C37 C39 H39B 109.5
H39A C39 H39B 109.5
C37 C39 H39C 109.5
H39A C39 H39C 109.5
H39B C39 H39C 109.5
C37 C40 H40A 109.5
C37 C40 H40B 109.5
H40A C40 H40B 109.5
C37 C40 H40C 109.5
H40A C40 H40C 109.5
H40B C40 H40C 109.5
C42 C41 C16 173.3(2)
C41 C42 Si2 169.14(19)
C46 C43 C45 107.98(18)
C46 C43 C44 108.64(17)
C45 C43 C44 106.03(18)
C46 C43 Si2 112.49(15)
C45 C43 Si2 110.54(14)
C44 C43 Si2 110.91(15)
C43 C44 H44A 109.5
C43 C44 H44B 109.5
H44A C44 H44B 109.5
C43 C44 H44C 109.5
H44A C44 H44C 109.5
H44B C44 H44C 109.5
C43 C45 H45A 109.5
C43 C45 H45B 109.5
H45A C45 H45B 109.5
C43 C45 H45C 109.5
H45A C45 H45C 109.5
H45B C45 H45C 109.5
C43 C46 H46A 109.5
C43 C46 H46B 109.5
H46A C46 H46B 109.5
C43 C46 H46C 109.5
H46A C46 H46C 109.5
H46B C46 H46C 109.5
C49 C47 C48 108.32(17)
C49 C47 C50 106.28(17)
C48 C47 C50 108.34(17)
C49 C47 Si2 110.34(14)
C48 C47 Si2 112.95(14)
C50 C47 Si2 110.35(14)
C47 C48 H48A 109.5
C47 C48 H48B 109.5
H48A C48 H48B 109.5
C47 C48 H48C 109.5
H48A C48 H48C 109.5
H48B C48 H48C 109.5
C47 C49 H49A 109.5
C47 C49 H49B 109.5
H49A C49 H49B 109.5
C47 C49 H49C 109.5
H49A C49 H49C 109.5
H49B C49 H49C 109.5
C47 C50 H50A 109.5
C47 C50 H50B 109.5
H50A C50 H50B 109.5
C47 C50 H50C 109.5
H50A C50 H50C 109.5
H50B C50 H50C 109.5
C52 C51 C54 107.58(19)
C52 C51 C53 108.5(2)
C54 C51 C53 105.88(19)
C52 C51 Si2 112.21(15)
C54 C51 Si2 111.02(16)
C53 C51 Si2 111.36(15)
C51 C52 H52A 109.5
C51 C52 H52B 109.5
H52A C52 H52B 109.5
C51 C52 H52C 109.5
H52A C52 H52C 109.5
H52B C52 H52C 109.5
C51 C53 H53A 109.5
C51 C53 H53B 109.5
H53A C53 H53B 109.5
C51 C53 H53C 109.5
H53A C53 H53C 109.5
H53B C53 H53C 109.5
C51 C54 H54A 109.5
C51 C54 H54B 109.5
H54A C54 H54B 109.5
C51 C54 H54C 109.5
H54A C54 H54C 109.5
H54B C54 H54C 109.5

loop_
_geom_bond_atom_site_label_1
_geom_bond_atom_site_label_2
_geom_bond_distance
Si1 C28 1.835(2)
Si1 C37 1.926(2)
Si1 C29 1.930(2)
Si1 C33 1.934(2)
Si2 C42 1.840(2)
Si2 C47 1.923(2)
Si2 C51 1.930(2)
Si2 C43 1.931(2)
C1 C26 1.416(3)
C1 C2 1.420(3)
C1 C27 1.431(3)
C2 C3 1.402(3)
C2 C15 1.446(3)
C3 C4 1.400(3)
C3 H3 0.9500
C4 C5 1.409(3)
C4 C13 1.447(3)
C5 C6 1.377(3)
C5 H5 0.9500
C6 C7 1.426(3)
C6 C11 1.445(3)
C7 C8 1.359(3)
C7 H7 0.9500
C8 C9 1.424(4)
C8 H8 0.9500
C9 C10 1.352(3)
C9 H9 0.9500
C10 C11 1.417(3)
C10 H10 0.9500
C7' C21 1.31(3)
C7' C8' 1.35(4)
C7' H7' 0.9500
C8' C9' 1.39(4)
C8' H8' 0.9500
C9' C10' 1.38(4)
C9' H9' 0.9500
C10' C22 1.40(3)
C10' H10' 0.9500
C11 C12 1.385(3)
C12 C13 1.406(3)
C12 H12 0.9500
C13 C14 1.396(3)
C14 C15 1.401(3)
C14 H14 0.9500
C15 C16 1.421(3)
C16 C17 1.414(3)
C16 C41 1.431(3)
C17 C18 1.410(3)
C17 C26 1.449(3)
C18 C19 1.383(3)
C18 H18 0.9500
C19 C20 1.432(3)
C19 C24 1.439(3)
C20 C21 1.354(3)
C20 H20 0.9500
C21 C22 1.419(3)
C21 H21 0.9500
C22 C23 1.357(3)
C22 H22 0.9500
C23 C24 1.431(3)
C23 H23 0.9500
C24 C25 1.388(3)
C25 C26 1.406(3)
C25 H25 0.9500
C27 C28 1.215(3)
C29 C32 1.534(3)
C29 C31 1.539(3)
C29 C30 1.544(3)
C30 H30A 0.9800
C30 H30B 0.9800
C30 H30C 0.9800
C31 H31A 0.9800
C31 H31B 0.9800
C31 H31C 0.9800
C32 H32A 0.9800
C32 H32B 0.9800
C32 H32C 0.9800
C33 C34 1.539(3)
C33 C36 1.542(3)
C33 C35 1.543(3)
C34 H34A 0.9800
C34 H34B 0.9800
C34 H34C 0.9800
C35 H35A 0.9800
C35 H35B 0.9800
C35 H35C 0.9800
C36 H36A 0.9800
C36 H36B 0.9800
C36 H36C 0.9800
C37 C40 1.536(3)
C37 C38 1.539(3)
C37 C39 1.544(3)
C38 H38A 0.9800
C38 H38B 0.9800
C38 H38C 0.9800
C39 H39A 0.9800
C39 H39B 0.9800
C39 H39C 0.9800
C40 H40A 0.9800
C40 H40B 0.9800
C40 H40C 0.9800
C41 C42 1.210(3)
C43 C46 1.536(3)
C43 C45 1.541(3)
C43 C44 1.544(3)
C44 H44A 0.9800
C44 H44B 0.9800
C44 H44C 0.9800
C45 H45A 0.9800
C45 H45B 0.9800
C45 H45C 0.9800
C46 H46A 0.9800
C46 H46B 0.9800
C46 H46C 0.9800
C47 C49 1.533(3)
C47 C48 1.540(3)
C47 C50 1.543(3)
C48 H48A 0.9800
C48 H48B 0.9800
C48 H48C 0.9800
C49 H49A 0.9800
C49 H49B 0.9800
C49 H49C 0.9800
C50 H50A 0.9800
C50 H50B 0.9800
C50 H50C 0.9800
C51 C52 1.537(3)
C51 C54 1.540(3)
C51 C53 1.541(3)
C52 H52A 0.9800
C52 H52B 0.9800
C52 H52C 0.9800
C53 H53A 0.9800
C53 H53B 0.9800
C53 H53C 0.9800
C54 H54A 0.9800
C54 H54B 0.9800
C54 H54C 0.9800

loop_
_geom_torsion_atom_site_label_1
_geom_torsion_atom_site_label_2
_geom_torsion_atom_site_label_3
_geom_torsion_atom_site_label_4
_geom_torsion
C26 C1 C2 C3 -177.16(18)
C27 C1 C2 C3 4.8(3)
C26 C1 C2 C15 4.6(3)
C27 C1 C2 C15 -173.47(17)
C1 C2 C3 C4 -179.45(18)
C15 C2 C3 C4 -1.2(3)
C2 C3 C4 C5 179.89(18)
C2 C3 C4 C13 0.0(3)
C3 C4 C5 C6 -179.77(19)
C13 C4 C5 C6 0.1(3)
C4 C5 C6 C7 178.82(19)
C4 C5 C6 C11 -0.6(3)
C5 C6 C7 C8 -179.6(2)
C11 C6 C7 C8 -0.1(3)
C6 C7 C8 C9 -0.5(3)
C7 C8 C9 C10 0.3(4)
C8 C9 C10 C11 0.6(3)
C21 C7' C8' C9' 0(4)
C7' C8' C9' C10' 2(4)
C8' C9' C10' C22 -3(3)
C9 C10 C11 C12 178.6(2)
C9 C10 C11 C6 -1.2(3)
C5 C6 C11 C12 0.6(3)
C7 C6 C11 C12 -178.90(18)
C5 C6 C11 C10 -179.62(19)
C7 C6 C11 C10 0.9(3)
C10 C11 C12 C13 -179.76(19)
C6 C11 C12 C13 0.0(3)
C11 C12 C13 C14 178.62(18)
C11 C12 C13 C4 -0.6(3)
C3 C4 C13 C14 1.2(3)
C5 C4 C13 C14 -178.72(18)
C3 C4 C13 C12 -179.62(17)
C5 C4 C13 C12 0.5(3)
C12 C13 C14 C15 179.63(18)
C4 C13 C14 C15 -1.2(3)
C13 C14 C15 C16 178.82(18)
C13 C14 C15 C2 0.0(3)
C3 C2 C15 C14 1.2(3)
C1 C2 C15 C14 179.48(17)
C3 C2 C15 C16 -177.67(17)
C1 C2 C15 C16 0.7(3)
C14 C15 C16 C17 175.21(18)
C2 C15 C16 C17 -6.0(3)
C14 C15 C16 C41 -10.8(3)
C2 C15 C16 C41 168.01(17)
C15 C16 C17 C18 -175.49(18)
C41 C16 C17 C18 10.6(3)
C15 C16 C17 C26 6.1(3)
C41 C16 C17 C26 -167.87(17)
C16 C17 C18 C19 -178.53(18)
C26 C17 C18 C19 -0.1(3)
C17 C18 C19 C20 179.93(18)
C17 C18 C19 C24 0.8(3)
C18 C19 C20 C21 -179.6(2)
C24 C19 C20 C21 -0.4(3)
C8' C7' C21 C20 178.9(16)
C8' C7' C21 C22 1(3)
C19 C20 C21 C7' -178.1(13)
C19 C20 C21 C22 0.1(3)
C9' C10' C22 C23 -177.3(16)
C9' C10' C22 C21 3(3)
C7' C21 C22 C23 178.4(13)
C20 C21 C22 C23 0.1(3)
C7' C21 C22 C10' -2.4(19)
C20 C21 C22 C10' 179.3(14)
C10' C22 C23 C24 -179.3(12)
C21 C22 C23 C24 0.0(3)
C22 C23 C24 C25 -179.99(19)
C22 C23 C24 C19 -0.3(3)
C18 C19 C24 C25 -0.6(3)
C20 C19 C24 C25 -179.81(17)
C18 C19 C24 C23 179.68(18)
C20 C19 C24 C23 0.5(3)
C23 C24 C25 C26 179.48(18)
C19 C24 C25 C26 -0.2(3)
C24 C25 C26 C1 179.42(18)
C24 C25 C26 C17 0.9(3)
C2 C1 C26 C25 176.99(18)
C27 C1 C26 C25 -5.0(3)
C2 C1 C26 C17 -4.5(3)
C27 C1 C26 C17 173.52(17)
C18 C17 C26 C25 -0.7(3)
C16 C17 C26 C25 177.75(17)
C18 C17 C26 C1 -179.29(17)
C16 C17 C26 C1 -0.8(3)
C26 C1 C27 C28 -140(3)
C2 C1 C27 C28 38(3)
C1 C27 C28 Si1 -5(5)
C37 Si1 C28 C27 -50.2(16)
C29 Si1 C28 C27 -170.3(16)
C33 Si1 C28 C27 69.9(16)
C28 Si1 C29 C32 -162.29(15)
C37 Si1 C29 C32 82.93(17)
C33 Si1 C29 C32 -47.37(18)
C28 Si1 C29 C31 -41.23(17)
C37 Si1 C29 C31 -156.02(14)
C33 Si1 C29 C31 73.68(17)
C28 Si1 C29 C30 75.98(16)
C37 Si1 C29 C30 -38.81(18)
C33 Si1 C29 C30 -169.11(14)
C28 Si1 C33 C34 75.52(17)
C37 Si1 C33 C34 -170.33(15)
C29 Si1 C33 C34 -40.34(18)
C28 Si1 C33 C36 -41.71(18)
C37 Si1 C33 C36 72.44(18)
C29 Si1 C33 C36 -157.57(15)
C28 Si1 C33 C35 -162.98(15)
C37 Si1 C33 C35 -48.82(18)
C29 Si1 C33 C35 81.17(17)
C28 Si1 C37 C40 -43.44(16)
C29 Si1 C37 C40 72.49(17)
C33 Si1 C37 C40 -157.79(14)
C28 Si1 C37 C38 -164.94(14)
C29 Si1 C37 C38 -49.02(17)
C33 Si1 C37 C38 80.70(16)
C28 Si1 C37 C39 74.02(16)
C29 Si1 C37 C39 -170.06(14)
C33 Si1 C37 C39 -40.33(18)
C17 C16 C41 C42 91.0(19)
C15 C16 C41 C42 -83.1(19)
C16 C41 C42 Si2 -17(3)
C47 Si2 C42 C41 175.2(10)
C51 Si2 C42 C41 55.2(10)
C43 Si2 C42 C41 -64.6(10)
C42 Si2 C43 C46 166.75(15)
C47 Si2 C43 C46 -77.84(17)
C51 Si2 C43 C46 52.52(18)
C42 Si2 C43 C45 -72.45(16)
C47 Si2 C43 C45 42.96(17)
C51 Si2 C43 C45 173.31(14)
C42 Si2 C43 C44 44.85(17)
C47 Si2 C43 C44 160.27(14)
C51 Si2 C43 C44 -69.38(17)
C42 Si2 C47 C49 -74.06(16)
C51 Si2 C47 C49 41.08(17)
C43 Si2 C47 C49 171.84(13)
C42 Si2 C47 C48 164.53(15)
C51 Si2 C47 C48 -80.33(17)
C43 Si2 C47 C48 50.43(17)
C42 Si2 C47 C50 43.09(17)
C51 Si2 C47 C50 158.23(14)
C43 Si2 C47 C50 -71.01(16)
C42 Si2 C51 C52 166.00(16)
C47 Si2 C51 C52 50.22(19)
C43 Si2 C51 C52 -80.45(18)
C42 Si2 C51 C54 -73.58(18)
C47 Si2 C51 C54 170.65(16)
C43 Si2 C51 C54 39.97(19)
C42 Si2 C51 C53 44.14(18)
C47 Si2 C51 C53 -71.64(18)
C43 Si2 C51 C53 157.69(15)
